data_7029269
loop_
_publ_author_name
'Desnoyer, Addison N.'
'Dauth, Alexander'
'Patrick, Brian O.'
'Love, Jennifer A.'

_publ_section_title
;
 Ring expansion of a 2-rhodaoxetane: insertion chemistry with unsaturated
 molecules.
;
_journal_issue 1
_journal_name_full 'Dalton transactions (Cambridge, England : 2003)'
_journal_page_first 30
_journal_page_last 33
_journal_paper_doi 10.1039/c3dt52569d
_journal_volume 43
_journal_year 2014
_chemical_formula_sum 'C60 H45 B F24 N4 O5.5 Rh'
_chemical_formula_weight 1479.72
_chemical_name_systematic
; 
 ? 
;
_space_group_crystal_system triclinic
_space_group_IT_number 2
_space_group_name_Hall '-P 1'
_space_group_name_H-M_alt 'P -1'
_symmetry_space_group_name_Hall '-P 1'
_symmetry_space_group_name_H-M 'P -1'
_atom_sites_solution_hydrogens geom
_audit_creation_method SHELXL-2013
_cell_angle_alpha 116.345(3)
_cell_angle_beta 96.706(4)
_cell_angle_gamma 91.811(4)
_cell_formula_units_Z 2
_cell_length_a 9.5642(13)
_cell_length_b 18.249(2)
_cell_length_c 19.551(3)
_cell_measurement_reflns_used 9030
_cell_measurement_temperature 90(2)
_cell_measurement_theta_max 27.95
_cell_measurement_theta_min 2.23
_cell_volume 3023.7(7)
_computing_cell_refinement 'Bruker SAINT'
_computing_data_collection 'Bruker APEX2'
_computing_data_reduction 'Bruker SAINT'
_computing_molecular_graphics 'Bruker SHELXTL'
_computing_publication_material 'Bruker SHELXTL'
_computing_structure_refinement 'SHELXL-2013 (Sheldrick, 2013)'
_computing_structure_solution 'SIR-97 (Giacovazzo, 1999)'
_diffrn_ambient_temperature 90(2)
_diffrn_measured_fraction_theta_full 0.998
_diffrn_measured_fraction_theta_max 0.990
_diffrn_measurement_device_type 'Bruker APEX-II CCD'
_diffrn_measurement_method '\f and \w scans'
_diffrn_radiation_type MoK\a
_diffrn_radiation_wavelength 0.71073
_diffrn_reflns_av_R_equivalents 0.0539
_diffrn_reflns_av_unetI/netI 0.0489
_diffrn_reflns_Laue_measured_fraction_full 0.998
_diffrn_reflns_Laue_measured_fraction_max 0.990
_diffrn_reflns_limit_h_max 12
_diffrn_reflns_limit_h_min -12
_diffrn_reflns_limit_k_max 24
_diffrn_reflns_limit_k_min -24
_diffrn_reflns_limit_l_max 26
_diffrn_reflns_limit_l_min -26
_diffrn_reflns_number 60147
_diffrn_reflns_point_group_measured_fraction_full 0.998
_diffrn_reflns_point_group_measured_fraction_max 0.990
_diffrn_reflns_theta_full 25.242
_diffrn_reflns_theta_max 28.454
_diffrn_reflns_theta_min 2.350
_exptl_absorpt_coefficient_mu 0.411
_exptl_absorpt_correction_T_max 0.956
_exptl_absorpt_correction_T_min 0.689
_exptl_absorpt_correction_type multi-scan
_exptl_absorpt_process_details 'SADABS (Bruker, 2012)'
_exptl_crystal_colour yellow
_exptl_crystal_density_diffrn 1.625
_exptl_crystal_description needle
_exptl_crystal_F_000 1486
_exptl_crystal_size_max 0.570
_exptl_crystal_size_mid 0.270
_exptl_crystal_size_min 0.110
_refine_diff_density_max 1.343
_refine_diff_density_min -1.524
_refine_diff_density_rms 0.096
_refine_ls_extinction_method none
_refine_ls_goodness_of_fit_ref 1.033
_refine_ls_hydrogen_treatment constr
_refine_ls_matrix_type full
_refine_ls_number_parameters 986
_refine_ls_number_reflns 15109
_refine_ls_number_restraints 1746
_refine_ls_restrained_S_all 1.039
_refine_ls_R_factor_all 0.0593
_refine_ls_R_factor_gt 0.0474
_refine_ls_shift/su_max 0.003
_refine_ls_shift/su_mean 0.000
_refine_ls_structure_factor_coef Fsqd
_refine_ls_weighting_details 'w=1/[\s^2^(Fo^2^)+(0.0639P)^2^+2.7952P] where P=(Fo^2^+2Fc^2^)/3'
_refine_ls_weighting_scheme calc
_refine_ls_wR_factor_gt 0.1183
_refine_ls_wR_factor_ref 0.1242
_reflns_Friedel_coverage 0.000
_reflns_number_gt 12535
_reflns_number_total 15109
_reflns_threshold_expression 'I > 2\s(I)'
_cod_data_source_file c3dt52569d.txt
_cod_data_source_block jl095
_cod_original_cell_volume 3023.8(7)
_cod_original_formula_sum 'C60 H45 B F24 N4 O5.50 Rh'
_cod_database_code 7029269
_shelx_space_group_comment
; 
The symmetry employed for this shelxl refinement is uniquely defined 
by the following loop, which should always be used as a source of 
symmetry information in preference to the above space-group names. 
They are only intended as comments. 
;
_shelx_estimated_absorpt_t_min 0.800
_shelx_estimated_absorpt_t_max 0.956
_shelxl_version_number 2013-3

loop_
_space_group_symop_operation_xyz
'x, y, z'
'-x, -y, -z'

loop_
_atom_site_label
_atom_site_type_symbol
_atom_site_fract_x
_atom_site_fract_y
_atom_site_fract_z
_atom_site_U_iso_or_equiv
_atom_site_adp_type
_atom_site_occupancy
_atom_site_site_symmetry_order
_atom_site_calc_flag
_atom_site_refinement_flags_posn
_atom_site_refinement_flags_adp
_atom_site_refinement_flags_occupancy
_atom_site_disorder_assembly
_atom_site_disorder_group
Rh1 Rh 0.94473(2) 0.93392(2) 0.75160(2) 0.01551(6) Uani 1 1 d . U . . .
O1 O 1.2708(2) 0.96163(11) 0.83028(11) 0.0281(4) Uani 1 1 d . U . . .
O2 O 1.4422(2) 0.84139(14) 0.81304(14) 0.0391(5) Uani 1 1 d . U . . .
O3 O 1.2657(2) 0.76773(12) 0.82772(11) 0.0268(4) Uani 1 1 d . U . . .
O4 O 0.9405(2) 0.74502(12) 0.77440(13) 0.0313(4) Uani 1 1 d . U . . .
O5 O 1.0767(2) 0.72386(11) 0.68212(11) 0.0288(4) Uani 1 1 d . U . . .
N1 N 0.7424(2) 0.89874(12) 0.77136(11) 0.0171(4) Uani 1 1 d . U . . .
N2 N 0.9580(2) 1.01184(12) 0.86713(11) 0.0192(4) Uani 1 1 d . U . . .
N3 N 0.8144(2) 1.00939(12) 0.71813(11) 0.0167(4) Uani 1 1 d . U . . .
N4 N 0.8841(2) 0.83983(12) 0.64352(11) 0.0176(4) Uani 1 1 d . U . . .
C1 C 1.1213(3) 0.98822(16) 0.73430(15) 0.0225(5) Uani 1 1 d . U . . .
H1A H 1.1157 0.9697 0.6781 0.027 Uiso 1 1 calc R U . . .
H1B H 1.1141 1.0482 0.7585 0.027 Uiso 1 1 calc R U . . .
C2 C 1.2660(3) 0.97454(18) 0.76277(17) 0.0290(6) Uani 1 1 d . U . . .
H2A H 1.2987 0.9261 0.7211 0.035 Uiso 1 1 calc R U . . .
H2B H 1.3322 1.0228 0.7746 0.035 Uiso 1 1 calc R U . . .
C3 C 1.2095(3) 0.88381(15) 0.80992(15) 0.0227(5) Uani 1 1 d . U . . .
C4 C 1.0750(3) 0.85920(14) 0.77620(13) 0.0183(5) Uani 1 1 d . U . . .
C5 C 1.3188(3) 0.83051(17) 0.81781(16) 0.0254(5) Uani 1 1 d . U . . .
C6 C 1.0246(3) 0.77139(16) 0.74668(15) 0.0228(5) Uani 1 1 d . U . . .
C7 C 0.7721(3) 0.90832(15) 0.85163(13) 0.0205(5) Uani 1 1 d . U . . .
H7A H 0.8247 0.8627 0.8522 0.025 Uiso 1 1 calc R U . . .
H7B H 0.6824 0.9073 0.8720 0.025 Uiso 1 1 calc R U . . .
C8 C 0.8591(3) 0.98941(15) 0.90082(14) 0.0212(5) Uani 1 1 d . U . . .
C9 C 0.8400(3) 1.03885(17) 0.97674(15) 0.0285(6) Uani 1 1 d . U . . .
H9 H 0.7692 1.0228 0.9990 0.034 Uiso 1 1 calc R U . . .
C10 C 0.9255(4) 1.11205(18) 1.01971(16) 0.0332(7) Uani 1 1 d . U . . .
H10 H 0.9138 1.1467 1.0716 0.040 Uiso 1 1 calc R U . . .
C11 C 1.0270(3) 1.13329(16) 0.98611(16) 0.0316(6) Uani 1 1 d . U . . .
H11 H 1.0869 1.1828 1.0147 0.038 Uiso 1 1 calc R U . . .
C12 C 1.0419(3) 1.08169(15) 0.90950(14) 0.0236(5) Uani 1 1 d . U . . .
H12 H 1.1135 1.0966 0.8869 0.028 Uiso 1 1 calc R U . . .
C13 C 0.6379(3) 0.95693(16) 0.76867(15) 0.0235(5) Uani 1 1 d . U . . .
H13A H 0.6276 0.9963 0.8221 0.028 Uiso 1 1 calc R U . . .
H13B H 0.5447 0.9255 0.7433 0.028 Uiso 1 1 calc R U . . .
C14 C 0.6782(3) 1.00415(14) 0.72651(13) 0.0182(5) Uani 1 1 d . U . . .
C15 C 0.5787(3) 1.04436(16) 0.70106(14) 0.0234(5) Uani 1 1 d . U . . .
H15 H 0.4821 1.0389 0.7067 0.028 Uiso 1 1 calc R U . . .
C16 C 0.6220(3) 1.09203(15) 0.66763(14) 0.0246(5) Uani 1 1 d . U . . .
H16 H 0.5563 1.1208 0.6509 0.030 Uiso 1 1 calc R U . . .
C17 C 0.7613(3) 1.09725(15) 0.65888(14) 0.0246(5) Uani 1 1 d . U . . .
H17 H 0.7932 1.1295 0.6357 0.029 Uiso 1 1 calc R U . . .
C18 C 0.8551(3) 1.05521(15) 0.68407(14) 0.0217(5) Uani 1 1 d . U . . .
H18 H 0.9513 1.0586 0.6772 0.026 Uiso 1 1 calc R U . . .
C19 C 0.6989(3) 0.81368(15) 0.71051(14) 0.0216(5) Uani 1 1 d . U . . .
H19A H 0.5947 0.8064 0.6971 0.026 Uiso 1 1 calc R U . . .
H19B H 0.7267 0.7745 0.7309 0.026 Uiso 1 1 calc R U . . .
C20 C 0.7652(3) 0.79395(15) 0.63818(14) 0.0187(5) Uani 1 1 d . U . . .
C21 C 0.7116(3) 0.72576(16) 0.56926(15) 0.0251(5) Uani 1 1 d . U . . .
H21 H 0.6265 0.6950 0.5655 0.030 Uiso 1 1 calc R U . . .
C22 C 0.7830(3) 0.70294(17) 0.50621(15) 0.0296(6) Uani 1 1 d . U . . .
H22 H 0.7487 0.6557 0.4592 0.036 Uiso 1 1 calc R U . . .
C23 C 0.9041(3) 0.74945(17) 0.51245(15) 0.0284(6) Uani 1 1 d . U . . .
H23 H 0.9547 0.7348 0.4699 0.034 Uiso 1 1 calc R U . . .
C24 C 0.9514(3) 0.81799(16) 0.58167(14) 0.0223(5) Uani 1 1 d . U . . .
H24 H 1.0341 0.8506 0.5855 0.027 Uiso 1 1 calc R U . . .
C25 C 1.3648(3) 0.7071(2) 0.8246(2) 0.0377(7) Uani 1 1 d . U . . .
H25A H 1.4455 0.7331 0.8667 0.045 Uiso 1 1 calc R U . . .
H25B H 1.4018 0.6843 0.7747 0.045 Uiso 1 1 calc R U . . .
C26 C 1.2864(4) 0.6408(2) 0.8333(3) 0.0550(10) Uani 1 1 d . U . . .
H26A H 1.2057 0.6163 0.7920 0.082 Uiso 1 1 calc R U . . .
H26B H 1.2523 0.6639 0.8834 0.082 Uiso 1 1 calc R U . . .
H26C H 1.3495 0.5985 0.8303 0.082 Uiso 1 1 calc R U . . .
C27 C 1.0331(4) 0.63594(17) 0.64707(19) 0.0401(8) Uani 1 1 d . U . . .
H27A H 0.9320 0.6248 0.6245 0.048 Uiso 1 1 calc R U . . .
H27B H 1.0470 0.6153 0.6862 0.048 Uiso 1 1 calc R U . . .
C28 C 1.1236(5) 0.5948(2) 0.5854(2) 0.0659(12) Uani 1 1 d . U . . .
H28A H 1.1102 0.6166 0.5477 0.099 Uiso 1 1 calc R U . . .
H28B H 1.0965 0.5355 0.5595 0.099 Uiso 1 1 calc R U . . .
H28C H 1.2231 0.6054 0.6087 0.099 Uiso 1 1 calc R U . . .
F1 F 0.2749(4) 0.36626(14) 0.04346(13) 0.0870(10) Uani 1 1 d D U . . .
F2 F 0.1024(2) 0.35739(14) 0.10006(16) 0.0864(10) Uani 1 1 d D U . . .
F3 F 0.2769(2) 0.28693(10) 0.09525(13) 0.0532(6) Uani 1 1 d D U . . .
F4 F 0.4604(3) 0.38828(15) 0.36727(15) 0.0775(8) Uani 1 1 d D U . . .
F5 F 0.3132(3) 0.47418(18) 0.41714(13) 0.0679(7) Uani 1 1 d D U . . .
F6 F 0.5315(3) 0.51433(16) 0.43481(13) 0.0666(7) Uani 1 1 d D U . . .
F7 F 0.2648(5) 0.7934(3) 0.4963(3) 0.074(2) Uani 0.547(5) 1 d D U P A 1
C43A C 0.3763(6) 0.8246(3) 0.5199(3) 0.0273(7) Uani 0.453(5) 1 d D U P A 2
F7A F 0.2476(6) 0.8346(4) 0.4948(4) 0.060(2) Uani 0.453(5) 1 d D U P A 2
F8 F 0.4389(4) 0.8377(3) 0.5856(2) 0.0498(14) Uani 0.547(5) 1 d D U P A 1
F8A F 0.3617(6) 0.7616(3) 0.5353(3) 0.0641(19) Uani 0.453(5) 1 d D U P A 2
F9 F 0.3470(5) 0.9174(2) 0.5458(2) 0.0555(13) Uani 0.547(5) 1 d D U P A 1
F9A F 0.4141(6) 0.8894(3) 0.5872(3) 0.079(3) Uani 0.453(5) 1 d D U P A 2
F10 F 0.8554(8) 0.9669(4) 0.5137(2) 0.0463(14) Uani 0.670(14) 1 d D U P B 1
F10A F 0.8766(14) 0.9425(8) 0.5159(3) 0.041(3) Uani 0.330(14) 1 d D U P B 2
F11 F 0.9393(4) 0.8664(2) 0.4268(3) 0.0378(11) Uani 0.670(14) 1 d D U P B 1
F11A F 0.9185(11) 0.8790(7) 0.4000(6) 0.066(4) Uani 0.330(14) 1 d D U P B 2
F12 F 0.8178(5) 0.9449(3) 0.3959(3) 0.0458(13) Uani 0.670(14) 1 d D U P B 1
F12A F 0.7786(12) 0.9737(7) 0.4306(10) 0.077(4) Uani 0.330(14) 1 d D U P B 2
F13 F 0.9588(2) 0.57163(12) 0.36707(10) 0.0387(4) Uani 1 1 d . U . . .
F14 F 1.0953(2) 0.63996(14) 0.33355(13) 0.0555(6) Uani 1 1 d . U . . .
F15 F 1.0832(2) 0.50799(14) 0.27858(11) 0.0579(6) Uani 1 1 d . U . . .
F16 F 0.8569(3) 0.40636(15) 0.01613(12) 0.0570(9) Uani 0.873(5) 1 d D U P C 1
F16A F 0.7164(19) 0.4001(6) 0.0108(9) 0.064(5) Uani 0.127(5) 1 d D U P C 2
F17 F 0.8366(4) 0.50982(15) -0.00403(12) 0.0644(11) Uani 0.873(5) 1 d D U P C 1
F17A F 0.9102(8) 0.4644(11) 0.0164(9) 0.056(5) Uani 0.127(5) 1 d D U P C 2
F18 F 0.6539(2) 0.43977(19) -0.00721(13) 0.0647(11) Uani 0.873(5) 1 d D U P C 1
F18A F 0.7153(17) 0.5083(8) -0.0040(7) 0.054(5) Uani 0.127(5) 1 d D U P C 2
F19 F 0.6224(3) 0.8149(3) 0.1042(3) 0.0506(13) Uani 0.759(13) 1 d D U P D 1
F19A F 0.5799(17) 0.8541(10) 0.1310(6) 0.064(4) Uani 0.241(13) 1 d D U P D 2
F20 F 0.4661(7) 0.7510(3) 0.00737(17) 0.0569(14) Uani 0.759(13) 1 d D U P D 1
F20A F 0.5290(19) 0.7444(6) 0.0249(8) 0.052(3) Uani 0.241(13) 1 d D U P D 2
F21 F 0.4370(6) 0.8713(3) 0.0919(3) 0.0550(14) Uani 0.759(13) 1 d D U P D 1
F21A F 0.3878(12) 0.8375(11) 0.0568(9) 0.054(4) Uani 0.241(13) 1 d D U P D 2
F22 F 0.0028(2) 0.73876(12) 0.23147(11) 0.0417(4) Uani 1 1 d . U . . .
F23 F -0.0083(2) 0.79717(12) 0.15810(13) 0.0475(5) Uani 1 1 d . U . . .
F24 F -0.0348(2) 0.66584(12) 0.10964(12) 0.0470(5) Uani 1 1 d . U . . .
C29 C 0.4304(3) 0.56784(14) 0.25169(14) 0.0182(5) Uani 1 1 d . U . . .
C30 C 0.3586(3) 0.50364(15) 0.18346(14) 0.0228(5) Uani 1 1 d . U . . .
H30 H 0.3398 0.5118 0.1387 0.027 Uiso 1 1 calc R U . . .
C31 C 0.3144(3) 0.42867(15) 0.17958(16) 0.0276(6) Uani 1 1 d . U . . .
C32 C 0.3351(3) 0.41436(16) 0.24363(18) 0.0300(6) Uani 1 1 d . U . . .
H32 H 0.3030 0.3632 0.2409 0.036 Uiso 1 1 calc R U . . .
C33 C 0.4046(3) 0.47720(17) 0.31214(17) 0.0272(6) Uani 1 1 d . U . . .
C34 C 0.4516(3) 0.55144(15) 0.31564(14) 0.0216(5) Uani 1 1 d . U . . .
H34 H 0.5000 0.5929 0.3631 0.026 Uiso 1 1 calc R U . . .
C35 C 0.2413(3) 0.36055(17) 0.10517(19) 0.0420(8) Uani 1 1 d D U . . .
C36 C 0.4271(3) 0.46420(18) 0.38248(19) 0.0376(7) Uani 1 1 d D U . . .
C37 C 0.5447(3) 0.72704(14) 0.33768(13) 0.0165(4) Uani 1 1 d . U . . .
C38 C 0.4537(3) 0.74702(15) 0.39319(13) 0.0191(5) Uani 1 1 d . U . . .
H38 H 0.3703 0.7118 0.3823 0.023 Uiso 1 1 calc R U . . .
C39 C 0.4819(3) 0.81713(15) 0.46401(13) 0.0211(5) Uani 1 1 d . U . . .
C40 C 0.6016(3) 0.87095(15) 0.48276(13) 0.0211(5) Uani 1 1 d . U . . .
H40 H 0.6212 0.9182 0.5313 0.025 Uiso 1 1 calc R U . . .
C41 C 0.6923(3) 0.85308(14) 0.42763(13) 0.0194(5) Uani 1 1 d . U . . .
C42 C 0.6635(3) 0.78306(14) 0.35698(13) 0.0174(5) Uani 1 1 d . U . . .
H42 H 0.7268 0.7729 0.3204 0.021 Uiso 1 1 calc R U . . .
C43 C 0.3840(5) 0.8417(2) 0.5224(2) 0.0273(7) Uani 0.547(5) 1 d D U P A 1
C44 C 0.8217(3) 0.90936(15) 0.44199(13) 0.0295(6) Uani 1 1 d D U . . .
C45 C 0.6571(3) 0.61151(14) 0.22007(13) 0.0180(5) Uani 1 1 d . U . . .
C46 C 0.7725(3) 0.61113(14) 0.27096(13) 0.0201(5) Uani 1 1 d . U . . .
H46 H 0.7708 0.6411 0.3248 0.024 Uiso 1 1 calc R U . . .
C47 C 0.8889(3) 0.56910(15) 0.24642(14) 0.0217(5) Uani 1 1 d . U . . .
C48 C 0.8962(3) 0.52397(15) 0.16800(14) 0.0237(5) Uani 1 1 d . U . . .
H48 H 0.9760 0.4952 0.1506 0.028 Uiso 1 1 calc R U . . .
C49 C 0.7818(3) 0.52263(15) 0.11602(14) 0.0228(5) Uani 1 1 d . U . . .
C50 C 0.6665(3) 0.56583(14) 0.14129(13) 0.0209(5) Uani 1 1 d . U . . .
H50 H 0.5916 0.5645 0.1042 0.025 Uiso 1 1 calc R U . . .
C51 C 1.0066(3) 0.57170(18) 0.30481(15) 0.0285(6) Uani 1 1 d . U . . .
C52 C 0.7828(3) 0.47057(16) 0.03080(15) 0.0311(6) Uani 1 1 d D U . . .
C53 C 0.4191(3) 0.68462(13) 0.19980(12) 0.0178(5) Uani 1 1 d . U . . .
C54 C 0.4842(3) 0.72247(14) 0.16182(13) 0.0207(5) Uani 1 1 d . U . . .
H54 H 0.5832 0.7211 0.1609 0.025 Uiso 1 1 calc R U . . .
C55 C 0.4075(3) 0.76228(14) 0.12525(13) 0.0232(5) Uani 1 1 d . U . . .
C56 C 0.2631(3) 0.76612(14) 0.12590(13) 0.0231(5) Uani 1 1 d . U . . .
H56 H 0.2111 0.7933 0.1011 0.028 Uiso 1 1 calc R U . . .
C57 C 0.1964(3) 0.72944(14) 0.16345(14) 0.0219(5) Uani 1 1 d . U . . .
C58 C 0.2730(3) 0.68894(14) 0.19942(13) 0.0205(5) Uani 1 1 d . U . . .
H58 H 0.2246 0.6636 0.2243 0.025 Uiso 1 1 calc R U . . .
C59 C 0.4803(3) 0.79939(16) 0.08285(15) 0.0310(6) Uani 1 1 d D U . . .
C60 C 0.0404(3) 0.73234(16) 0.16489(16) 0.0272(6) Uani 1 1 d . U . . .
B1 B 0.5109(3) 0.64824(16) 0.25195(14) 0.0178(5) Uani 1 1 d . U . . .
O6 O 0.5331(18) 0.9802(12) 1.0238(9) 0.096(5) Uani 0.289(8) 1 d . U P E -1
O6B O 0.611(2) 0.9345(17) 1.0115(12) 0.096(5) Uani 0.211(8) 1 d . U P E -2

loop_
_atom_site_aniso_label
_atom_site_aniso_U_11
_atom_site_aniso_U_22
_atom_site_aniso_U_33
_atom_site_aniso_U_23
_atom_site_aniso_U_13
_atom_site_aniso_U_12
Rh1 0.01469(10) 0.01609(9) 0.01356(9) 0.00535(7) -0.00020(6) 0.00039(6)
O1 0.0226(10) 0.0251(9) 0.0323(10) 0.0116(8) -0.0047(8) -0.0042(7)
O2 0.0213(11) 0.0447(13) 0.0576(15) 0.0291(11) 0.0033(10) 0.0032(9)
O3 0.0235(10) 0.0295(10) 0.0318(10) 0.0180(8) 0.0025(8) 0.0054(8)
O4 0.0261(11) 0.0283(10) 0.0440(12) 0.0204(9) 0.0057(9) 0.0000(8)
O5 0.0359(12) 0.0215(9) 0.0230(9) 0.0060(7) -0.0009(8) 0.0022(8)
N1 0.0166(10) 0.0193(9) 0.0140(9) 0.0066(7) 0.0002(7) 0.0009(8)
N2 0.0220(11) 0.0161(9) 0.0152(9) 0.0045(7) -0.0024(8) 0.0026(8)
N3 0.0192(10) 0.0150(9) 0.0121(8) 0.0034(7) -0.0006(7) 0.0011(7)
N4 0.0186(10) 0.0173(9) 0.0139(9) 0.0049(7) 0.0000(7) 0.0027(8)
C1 0.0188(12) 0.0238(12) 0.0245(12) 0.0108(10) 0.0028(10) -0.0026(10)
C2 0.0229(14) 0.0285(13) 0.0378(15) 0.0169(12) 0.0049(11) -0.0006(11)
C3 0.0224(13) 0.0211(11) 0.0222(12) 0.0081(10) 0.0011(10) 0.0007(9)
C4 0.0189(12) 0.0190(11) 0.0145(10) 0.0058(9) 0.0002(9) 0.0024(9)
C5 0.0203(13) 0.0284(13) 0.0257(13) 0.0118(11) -0.0012(10) 0.0011(10)
C6 0.0188(12) 0.0239(12) 0.0245(12) 0.0111(10) -0.0026(10) 0.0020(10)
C7 0.0217(13) 0.0244(12) 0.0148(10) 0.0088(9) 0.0014(9) 0.0001(10)
C8 0.0231(13) 0.0233(12) 0.0160(11) 0.0081(9) 0.0010(9) 0.0047(10)
C9 0.0372(16) 0.0304(13) 0.0152(11) 0.0079(10) 0.0034(11) 0.0041(12)
C10 0.0458(18) 0.0311(14) 0.0162(12) 0.0058(10) 0.0004(11) 0.0062(13)
C11 0.0430(17) 0.0194(12) 0.0212(12) 0.0023(10) -0.0077(11) 0.0005(11)
C12 0.0273(14) 0.0191(11) 0.0186(11) 0.0051(9) -0.0041(10) -0.0001(10)
C13 0.0186(13) 0.0302(13) 0.0245(12) 0.0141(10) 0.0049(10) 0.0067(10)
C14 0.0195(12) 0.0168(10) 0.0134(10) 0.0030(8) 0.0000(9) 0.0009(9)
C15 0.0238(13) 0.0248(12) 0.0177(11) 0.0064(9) 0.0008(10) 0.0070(10)
C16 0.0340(15) 0.0210(12) 0.0165(11) 0.0066(9) 0.0002(10) 0.0110(10)
C17 0.0377(15) 0.0179(11) 0.0173(11) 0.0075(9) 0.0022(10) 0.0040(10)
C18 0.0250(13) 0.0193(11) 0.0188(11) 0.0069(9) 0.0026(10) 0.0010(10)
C19 0.0183(12) 0.0226(12) 0.0189(11) 0.0061(9) -0.0006(9) -0.0044(9)
C20 0.0180(12) 0.0196(11) 0.0165(10) 0.0076(9) -0.0022(9) -0.0002(9)
C21 0.0284(14) 0.0222(12) 0.0195(11) 0.0067(10) -0.0039(10) -0.0030(10)
C22 0.0399(17) 0.0246(13) 0.0171(11) 0.0048(10) -0.0032(11) 0.0017(11)
C23 0.0377(16) 0.0277(13) 0.0156(11) 0.0053(10) 0.0053(11) 0.0092(11)
C24 0.0245(13) 0.0242(12) 0.0186(11) 0.0094(10) 0.0048(10) 0.0043(10)
C25 0.0309(16) 0.0397(16) 0.0506(19) 0.0281(15) 0.0026(14) 0.0102(13)
C26 0.047(2) 0.046(2) 0.087(3) 0.046(2) -0.003(2) 0.0028(17)
C27 0.051(2) 0.0196(13) 0.0379(16) 0.0049(12) -0.0041(14) 0.0005(13)
C28 0.089(3) 0.0313(18) 0.053(2) -0.0039(16) 0.015(2) 0.013(2)
F1 0.151(3) 0.0404(12) 0.0344(12) -0.0046(10) -0.0194(14) -0.0264(15)
F2 0.0363(12) 0.0499(13) 0.0929(19) -0.0294(12) -0.0339(12) 0.0134(10)
F3 0.0441(12) 0.0183(8) 0.0661(14) -0.0033(8) -0.0142(10) 0.0014(8)
F4 0.128(3) 0.0577(14) 0.0712(16) 0.0511(14) 0.0100(16) 0.0178(15)
F5 0.0506(14) 0.119(2) 0.0477(13) 0.0503(14) 0.0069(11) 0.0037(14)
F6 0.0685(16) 0.0883(17) 0.0562(13) 0.0571(13) -0.0324(12) -0.0361(13)
F7 0.041(3) 0.094(4) 0.031(2) -0.022(3) 0.019(2) -0.034(3)
C43A 0.0252(15) 0.0308(19) 0.0154(11) 0.0013(12) 0.0030(10) -0.0001(14)
F7A 0.035(3) 0.110(6) 0.051(3) 0.045(4) 0.022(2) 0.025(3)
F8 0.046(2) 0.090(4) 0.0250(19) 0.032(2) 0.0189(16) 0.026(3)
F8A 0.081(4) 0.067(3) 0.075(4) 0.048(3) 0.057(3) 0.026(3)
F9 0.062(3) 0.059(2) 0.048(2) 0.0188(19) 0.034(2) 0.035(2)
F9A 0.066(4) 0.087(4) 0.025(2) -0.028(3) 0.024(3) -0.040(4)
F10 0.056(3) 0.036(3) 0.0191(15) -0.0107(13) 0.0083(15) -0.027(2)
F10A 0.039(4) 0.048(6) 0.023(3) 0.011(3) -0.012(3) -0.021(4)
F11 0.0289(16) 0.0353(16) 0.046(2) 0.0146(16) 0.0089(15) -0.0044(12)
F11A 0.072(5) 0.052(5) 0.036(5) -0.017(3) 0.032(4) -0.039(4)
F12 0.053(2) 0.049(2) 0.045(2) 0.033(2) 0.0021(16) -0.0147(18)
F12A 0.073(6) 0.061(5) 0.112(9) 0.064(6) -0.021(6) -0.029(4)
F13 0.0343(10) 0.0591(12) 0.0262(8) 0.0226(8) 0.0013(7) 0.0130(9)
F14 0.0416(12) 0.0674(14) 0.0526(13) 0.0319(11) -0.0243(10) -0.0228(10)
F15 0.0545(14) 0.0714(14) 0.0332(10) 0.0094(10) 0.0011(9) 0.0432(11)
F16 0.083(2) 0.0464(15) 0.0207(10) -0.0047(10) 0.0054(11) 0.0372(14)
F16A 0.100(12) 0.042(6) 0.025(7) -0.004(5) 0.006(7) -0.017(6)
F17 0.115(3) 0.0474(15) 0.0180(10) 0.0027(10) 0.0173(14) -0.0172(16)
F17A 0.059(6) 0.071(11) 0.027(7) 0.009(7) 0.020(5) 0.014(5)
F18 0.0344(13) 0.083(2) 0.0206(11) -0.0251(12) -0.0019(9) 0.0008(13)
F18A 0.085(10) 0.061(8) 0.006(5) 0.004(5) 0.012(6) 0.026(7)
F19 0.0382(16) 0.066(3) 0.067(3) 0.049(2) 0.0042(15) -0.0070(15)
F19A 0.076(7) 0.063(7) 0.046(5) 0.021(5) 0.001(5) -0.032(6)
F20 0.080(3) 0.059(2) 0.0202(13) 0.0078(13) 0.0158(16) -0.0196(19)
F20A 0.068(8) 0.049(5) 0.046(5) 0.021(4) 0.028(5) 0.020(5)
F21 0.078(3) 0.0397(18) 0.075(3) 0.042(2) 0.041(2) 0.0250(19)
F21A 0.058(6) 0.070(8) 0.071(8) 0.060(7) 0.018(5) 0.021(5)
F22 0.0336(10) 0.0564(12) 0.0368(10) 0.0213(9) 0.0082(8) 0.0134(9)
F23 0.0350(11) 0.0436(11) 0.0779(15) 0.0398(11) 0.0051(10) 0.0144(9)
F24 0.0309(10) 0.0391(10) 0.0447(11) -0.0016(8) -0.0052(8) -0.0062(8)
C29 0.0171(12) 0.0158(10) 0.0171(10) 0.0044(9) -0.0017(9) 0.0017(9)
C30 0.0238(13) 0.0173(11) 0.0183(11) 0.0020(9) -0.0053(10) 0.0010(9)
C31 0.0253(14) 0.0168(11) 0.0295(13) 0.0033(10) -0.0067(11) 0.0001(10)
C32 0.0250(14) 0.0193(12) 0.0423(15) 0.0130(11) -0.0036(12) -0.0015(10)
C33 0.0243(14) 0.0273(13) 0.0324(14) 0.0171(11) -0.0021(11) 0.0003(10)
C34 0.0202(13) 0.0206(11) 0.0200(11) 0.0074(9) -0.0040(9) -0.0006(9)
C35 0.0445(19) 0.0186(13) 0.0428(17) 0.0015(12) -0.0170(14) 0.0009(12)
C36 0.0378(17) 0.0409(16) 0.0418(16) 0.0284(14) -0.0039(13) -0.0061(13)
C37 0.0212(12) 0.0145(10) 0.0111(9) 0.0040(8) -0.0012(8) 0.0028(9)
C38 0.0196(12) 0.0204(11) 0.0131(10) 0.0048(9) -0.0013(9) 0.0007(9)
C39 0.0226(13) 0.0245(12) 0.0114(10) 0.0041(9) 0.0007(9) 0.0038(10)
C40 0.0283(13) 0.0166(11) 0.0112(10) 0.0007(8) -0.0012(9) 0.0014(9)
C41 0.0269(13) 0.0150(10) 0.0128(10) 0.0044(8) -0.0017(9) -0.0012(9)
C42 0.0236(12) 0.0159(10) 0.0108(10) 0.0046(8) 0.0019(9) 0.0021(9)
C43 0.0252(15) 0.0308(19) 0.0154(11) 0.0013(12) 0.0030(10) -0.0001(14)
C44 0.0418(16) 0.0230(12) 0.0152(11) 0.0033(9) -0.0013(10) -0.0116(11)
C45 0.0228(12) 0.0130(10) 0.0128(10) 0.0020(8) -0.0012(9) -0.0003(9)
C46 0.0247(13) 0.0170(11) 0.0122(10) 0.0016(8) -0.0006(9) 0.0011(9)
C47 0.0226(13) 0.0194(11) 0.0171(11) 0.0038(9) -0.0007(9) 0.0013(9)
C48 0.0251(13) 0.0188(11) 0.0198(11) 0.0019(9) 0.0041(10) 0.0033(10)
C49 0.0281(14) 0.0171(11) 0.0149(10) 0.0003(9) 0.0015(9) -0.0010(9)
C50 0.0255(13) 0.0180(11) 0.0138(10) 0.0034(9) -0.0012(9) -0.0004(9)
C51 0.0253(14) 0.0328(14) 0.0207(12) 0.0065(10) 0.0013(10) 0.0057(11)
C52 0.0379(16) 0.0279(13) 0.0166(11) 0.0004(10) 0.0033(11) 0.0045(11)
C53 0.0243(12) 0.0121(10) 0.0092(9) -0.0008(8) -0.0031(8) 0.0015(9)
C54 0.0264(13) 0.0148(10) 0.0130(10) 0.0001(8) -0.0010(9) 0.0014(9)
C55 0.0370(15) 0.0143(10) 0.0119(10) 0.0013(8) -0.0003(10) 0.0003(10)
C56 0.0371(15) 0.0143(10) 0.0112(10) 0.0015(8) -0.0042(10) 0.0036(10)
C57 0.0298(14) 0.0140(10) 0.0140(10) 0.0009(8) -0.0038(9) 0.0023(9)
C58 0.0277(13) 0.0143(10) 0.0141(10) 0.0025(8) -0.0011(9) 0.0013(9)
C59 0.0413(17) 0.0264(13) 0.0248(13) 0.0112(10) 0.0044(11) 0.0045(11)
C60 0.0289(14) 0.0206(12) 0.0267(13) 0.0076(10) -0.0039(11) 0.0025(10)
B1 0.0210(13) 0.0151(11) 0.0108(11) 0.0012(9) -0.0025(9) 0.0015(10)
O6 0.076(10) 0.145(15) 0.080(7) 0.074(9) -0.018(7) -0.042(8)
O6B 0.076(10) 0.145(15) 0.080(7) 0.074(9) -0.018(7) -0.042(8)

loop_
_atom_type_symbol
_atom_type_description
_atom_type_scat_dispersion_real
_atom_type_scat_dispersion_imag
_atom_type_scat_source
C C 0.0033 0.0016 'International Tables Vol C Tables 4.2.6.8 and 6.1.1.4'
H H 0.0000 0.0000 'International Tables Vol C Tables 4.2.6.8 and 6.1.1.4'
B B 0.0013 0.0007 'International Tables Vol C Tables 4.2.6.8 and 6.1.1.4'
F F 0.0171 0.0103 'International Tables Vol C Tables 4.2.6.8 and 6.1.1.4'
N N 0.0061 0.0033 'International Tables Vol C Tables 4.2.6.8 and 6.1.1.4'
O O 0.0106 0.0060 'International Tables Vol C Tables 4.2.6.8 and 6.1.1.4'
Rh Rh -1.1178 0.9187 'International Tables Vol C Tables 4.2.6.8 and 6.1.1.4'

loop_
_geom_angle_atom_site_label_1
_geom_angle_atom_site_label_2
_geom_angle_atom_site_label_3
_geom_angle
N4 Rh1 C4 89.01(8)
N4 Rh1 N2 163.20(9)
C4 Rh1 N2 90.23(9)
N4 Rh1 C1 100.79(10)
C4 Rh1 C1 87.79(10)
N2 Rh1 C1 95.96(10)
N4 Rh1 N3 88.18(8)
C4 Rh1 N3 175.84(9)
N2 Rh1 N3 93.35(7)
C1 Rh1 N3 89.73(9)
N4 Rh1 N1 83.04(8)
C4 Rh1 N1 102.93(9)
N2 Rh1 N1 80.77(8)
C1 Rh1 N1 168.74(9)
N3 Rh1 N1 79.76(8)
C3 O1 C2 109.5(2)
C5 O3 C25 115.0(2)
C6 O5 C27 116.7(2)
C19 N1 C7 115.46(19)
C19 N1 C13 111.8(2)
C7 N1 C13 109.28(19)
C19 N1 Rh1 106.67(15)
C7 N1 Rh1 102.97(15)
C13 N1 Rh1 110.26(15)
C12 N2 C8 118.8(2)
C12 N2 Rh1 128.69(19)
C8 N2 Rh1 112.36(16)
C14 N3 C18 118.3(2)
C14 N3 Rh1 115.49(16)
C18 N3 Rh1 125.95(18)
C24 N4 C20 119.2(2)
C24 N4 Rh1 127.60(18)
C20 N4 Rh1 113.10(16)
C2 C1 Rh1 119.63(19)
C2 C1 H1A 107.4
Rh1 C1 H1A 107.4
C2 C1 H1B 107.4
Rh1 C1 H1B 107.4
H1A C1 H1B 106.9
O1 C2 C1 113.4(2)
O1 C2 H2A 108.9
C1 C2 H2A 108.9
O1 C2 H2B 108.9
C1 C2 H2B 108.9
H2A C2 H2B 107.7
C4 C3 O1 122.3(2)
C4 C3 C5 126.4(2)
O1 C3 C5 110.5(2)
C3 C4 C6 118.3(2)
C3 C4 Rh1 122.67(19)
C6 C4 Rh1 118.57(17)
O2 C5 O3 123.5(2)
O2 C5 C3 123.3(3)
O3 C5 C3 113.1(2)
O4 C6 O5 123.2(2)
O4 C6 C4 125.1(2)
O5 C6 C4 111.6(2)
N1 C7 C8 108.0(2)
N1 C7 H7A 110.1
C8 C7 H7A 110.1
N1 C7 H7B 110.1
C8 C7 H7B 110.1
H7A C7 H7B 108.4
N2 C8 C9 121.5(2)
N2 C8 C7 116.6(2)
C9 C8 C7 122.0(3)
C10 C9 C8 119.3(3)
C10 C9 H9 120.4
C8 C9 H9 120.4
C11 C10 C9 118.9(3)
C11 C10 H10 120.5
C9 C10 H10 120.5
C10 C11 C12 119.7(3)
C10 C11 H11 120.2
C12 C11 H11 120.2
N2 C12 C11 121.8(3)
N2 C12 H12 119.1
C11 C12 H12 119.1
N1 C13 C14 113.7(2)
N1 C13 H13A 108.8
C14 C13 H13A 108.8
N1 C13 H13B 108.8
C14 C13 H13B 108.8
H13A C13 H13B 107.7
N3 C14 C15 121.8(2)
N3 C14 C13 117.1(2)
C15 C14 C13 121.1(2)
C16 C15 C14 119.3(3)
C16 C15 H15 120.4
C14 C15 H15 120.4
C17 C16 C15 118.9(2)
C17 C16 H16 120.5
C15 C16 H16 120.5
C16 C17 C18 119.4(3)
C16 C17 H17 120.3
C18 C17 H17 120.3
N3 C18 C17 122.2(3)
N3 C18 H18 118.9
C17 C18 H18 118.9
N1 C19 C20 112.4(2)
N1 C19 H19A 109.1
C20 C19 H19A 109.1
N1 C19 H19B 109.1
C20 C19 H19B 109.1
H19A C19 H19B 107.8
N4 C20 C21 120.7(2)
N4 C20 C19 118.8(2)
C21 C20 C19 120.3(2)
C22 C21 C20 119.6(3)
C22 C21 H21 120.2
C20 C21 H21 120.2
C23 C22 C21 119.2(2)
C23 C22 H22 120.4
C21 C22 H22 120.4
C22 C23 C24 119.1(3)
C22 C23 H23 120.5
C24 C23 H23 120.5
N4 C24 C23 122.2(3)
N4 C24 H24 118.9
C23 C24 H24 118.9
O3 C25 C26 107.5(3)
O3 C25 H25A 110.2
C26 C25 H25A 110.2
O3 C25 H25B 110.2
C26 C25 H25B 110.2
H25A C25 H25B 108.5
C25 C26 H26A 109.5
C25 C26 H26B 109.5
H26A C26 H26B 109.5
C25 C26 H26C 109.5
H26A C26 H26C 109.5
H26B C26 H26C 109.5
O5 C27 C28 106.7(3)
O5 C27 H27A 110.4
C28 C27 H27A 110.4
O5 C27 H27B 110.4
C28 C27 H27B 110.4
H27A C27 H27B 108.6
C27 C28 H28A 109.5
C27 C28 H28B 109.5
H28A C28 H28B 109.5
C27 C28 H28C 109.5
H28A C28 H28C 109.5
H28B C28 H28C 109.5
F8A C43A F9A 105.8(4)
F8A C43A F7A 105.7(4)
F9A C43A F7A 105.6(4)
F8A C43A C39 115.4(4)
F9A C43A C39 111.0(4)
F7A C43A C39 112.7(5)
C34 C29 C30 115.6(2)
C34 C29 B1 121.7(2)
C30 C29 B1 121.6(2)
C31 C30 C29 121.9(2)
C31 C30 H30 119.1
C29 C30 H30 119.1
C32 C31 C30 121.4(2)
C32 C31 C35 118.0(3)
C30 C31 C35 120.5(3)
C31 C32 C33 117.9(3)
C31 C32 H32 121.1
C33 C32 H32 121.1
C34 C33 C32 120.8(3)
C34 C33 C36 120.0(2)
C32 C33 C36 119.2(3)
C33 C34 C29 122.5(2)
C33 C34 H34 118.8
C29 C34 H34 118.8
F2 C35 F1 107.1(3)
F2 C35 F3 106.6(3)
F1 C35 F3 104.4(3)
F2 C35 C31 112.8(3)
F1 C35 C31 112.8(3)
F3 C35 C31 112.5(2)
F6 C36 F5 106.9(3)
F6 C36 F4 105.4(3)
F5 C36 F4 105.5(3)
F6 C36 C33 113.0(2)
F5 C36 C33 112.8(3)
F4 C36 C33 112.7(3)
C38 C37 C42 115.7(2)
C38 C37 B1 123.4(2)
C42 C37 B1 120.6(2)
C39 C38 C37 122.0(2)
C39 C38 H38 119.0
C37 C38 H38 119.0
C40 C39 C38 121.5(2)
C40 C39 C43 115.4(2)
C38 C39 C43 123.0(3)
C40 C39 C43A 124.1(3)
C38 C39 C43A 114.2(3)
C39 C40 C41 117.5(2)
C39 C40 H40 121.3
C41 C40 H40 121.3
C42 C41 C40 120.8(2)
C42 C41 C44 118.1(2)
C40 C41 C44 121.1(2)
C41 C42 C37 122.6(2)
C41 C42 H42 118.7
C37 C42 H42 118.7
F7 C43 F8 106.4(3)
F7 C43 F9 105.8(3)
F8 C43 F9 105.4(3)
F7 C43 C39 111.7(4)
F8 C43 C39 111.9(4)
F9 C43 C39 114.9(4)
F10 C44 F12 108.2(3)
F11A C44 F10A 109.7(6)
F11A C44 F12A 107.9(5)
F10A C44 F12A 104.5(5)
F10 C44 F11 104.4(4)
F12 C44 F11 103.3(3)
F11A C44 C41 116.9(5)
F10 C44 C41 115.0(4)
F12 C44 C41 113.9(3)
F10A C44 C41 109.9(6)
F12A C44 C41 107.2(5)
F11 C44 C41 110.9(3)
C46 C45 C50 115.5(2)
C46 C45 B1 120.5(2)
C50 C45 B1 123.0(2)
C47 C46 C45 123.0(2)
C47 C46 H46 118.5
C45 C46 H46 118.5
C46 C47 C48 120.6(2)
C46 C47 C51 119.3(2)
C48 C47 C51 120.1(2)
C47 C48 C49 117.5(2)
C47 C48 H48 121.2
C49 C48 H48 121.2
C50 C49 C48 121.3(2)
C50 C49 C52 119.8(2)
C48 C49 C52 118.8(2)
C49 C50 C45 122.0(2)
C49 C50 H50 119.0
C45 C50 H50 119.0
F15 C51 F14 107.6(3)
F15 C51 F13 105.5(2)
F14 C51 F13 104.5(2)
F15 C51 C47 113.6(2)
F14 C51 C47 113.0(2)
F13 C51 C47 111.9(2)
F17A C52 F16A 112.0(7)
F17A C52 F18A 110.2(6)
F16A C52 F18A 109.9(6)
F17 C52 F16 105.5(3)
F17 C52 F18 106.0(3)
F16 C52 F18 105.6(3)
F17A C52 C49 110.0(7)
F16A C52 C49 108.3(7)
F18A C52 C49 106.3(6)
F17 C52 C49 114.3(2)
F16 C52 C49 112.6(2)
F18 C52 C49 112.2(2)
C54 C53 C58 116.5(2)
C54 C53 B1 121.8(2)
C58 C53 B1 121.2(2)
C55 C54 C53 121.7(3)
C55 C54 H54 119.2
C53 C54 H54 119.2
C56 C55 C54 120.8(3)
C56 C55 C59 119.2(2)
C54 C55 C59 120.0(3)
C57 C56 C55 118.5(2)
C57 C56 H56 120.7
C55 C56 H56 120.7
C56 C57 C58 120.6(3)
C56 C57 C60 119.7(2)
C58 C57 C60 119.6(2)
C57 C58 C53 121.8(2)
C57 C58 H58 119.1
C53 C58 H58 119.1
F20A C59 F19A 111.6(6)
F20 C59 F21 106.7(3)
F20A C59 F21A 108.3(5)
F19A C59 F21A 107.9(5)
F20 C59 F19 103.5(3)
F21 C59 F19 104.2(3)
F20A C59 C55 111.5(7)
F19A C59 C55 108.5(5)
F20 C59 C55 113.1(3)
F21 C59 C55 114.0(3)
F21A C59 C55 108.9(6)
F19 C59 C55 114.3(2)
F24 C60 F23 107.1(2)
F24 C60 F22 105.6(2)
F23 C60 F22 104.8(2)
F24 C60 C57 113.0(2)
F23 C60 C57 112.8(2)
F22 C60 C57 112.8(2)
C29 B1 C53 113.6(2)
C29 B1 C45 100.84(19)
C53 B1 C45 114.3(2)
C29 B1 C37 113.6(2)
C53 B1 C37 103.76(18)
C45 B1 C37 111.1(2)

loop_
_geom_bond_atom_site_label_1
_geom_bond_atom_site_label_2
_geom_bond_distance
Rh1 N4 2.0446(19)
Rh1 C4 2.048(2)
Rh1 N2 2.052(2)
Rh1 C1 2.067(3)
Rh1 N3 2.144(2)
Rh1 N1 2.150(2)
O1 C3 1.382(3)
O1 C2 1.436(3)
O2 C5 1.212(3)
O3 C5 1.338(3)
O3 C25 1.464(3)
O4 C6 1.217(3)
O5 C6 1.341(3)
O5 C27 1.460(3)
N1 C19 1.484(3)
N1 C7 1.491(3)
N1 C13 1.495(3)
N2 C12 1.341(3)
N2 C8 1.363(4)
N3 C14 1.338(3)
N3 C18 1.352(3)
N4 C24 1.344(3)
N4 C20 1.357(3)
C1 C2 1.500(4)
C1 H1A 0.9900
C1 H1B 0.9900
C2 H2A 0.9900
C2 H2B 0.9900
C3 C4 1.339(4)
C3 C5 1.491(4)
C4 C6 1.483(3)
C7 C8 1.510(3)
C7 H7A 0.9900
C7 H7B 0.9900
C8 C9 1.391(3)
C9 C10 1.391(4)
C9 H9 0.9500
C10 C11 1.369(5)
C10 H10 0.9500
C11 C12 1.399(4)
C11 H11 0.9500
C12 H12 0.9500
C13 C14 1.501(4)
C13 H13A 0.9900
C13 H13B 0.9900
C14 C15 1.396(3)
C15 C16 1.379(4)
C15 H15 0.9500
C16 C17 1.368(4)
C16 H16 0.9500
C17 C18 1.383(4)
C17 H17 0.9500
C18 H18 0.9500
C19 C20 1.517(4)
C19 H19A 0.9900
C19 H19B 0.9900
C20 C21 1.392(3)
C21 C22 1.385(4)
C21 H21 0.9500
C22 C23 1.375(4)
C22 H22 0.9500
C23 C24 1.385(4)
C23 H23 0.9500
C24 H24 0.9500
C25 C26 1.487(5)
C25 H25A 0.9900
C25 H25B 0.9900
C26 H26A 0.9800
C26 H26B 0.9800
C26 H26C 0.9800
C27 C28 1.499(5)
C27 H27A 0.9900
C27 H27B 0.9900
C28 H28A 0.9800
C28 H28B 0.9800
C28 H28C 0.9800
F1 C35 1.330(4)
F2 C35 1.319(4)
F3 C35 1.331(3)
F4 C36 1.339(3)
F5 C36 1.325(4)
F6 C36 1.325(3)
F7 C43 1.318(4)
C43A F8A 1.318(4)
C43A F9A 1.319(4)
C43A F7A 1.320(4)
C43A C39 1.539(6)
F8 C43 1.319(4)
F9 C43 1.322(4)
F10 C44 1.318(4)
F10A C44 1.325(6)
F11 C44 1.377(4)
F11A C44 1.283(6)
F12 C44 1.321(4)
F12A C44 1.356(6)
F13 C51 1.350(3)
F14 C51 1.337(4)
F15 C51 1.328(3)
F16 C52 1.326(3)
F16A C52 1.286(7)
F17 C52 1.317(3)
F17A C52 1.279(7)
F18 C52 1.327(3)
F18A C52 1.302(6)
F19 C59 1.357(4)
F19A C59 1.299(6)
F20 C59 1.328(4)
F20A C59 1.285(6)
F21 C59 1.330(3)
F21A C59 1.332(6)
F22 C60 1.347(3)
F23 C60 1.340(3)
F24 C60 1.325(3)
C29 C34 1.404(3)
C29 C30 1.404(3)
C29 B1 1.633(4)
C30 C31 1.386(4)
C30 H30 0.9500
C31 C32 1.383(4)
C31 C35 1.501(4)
C32 C33 1.390(4)
C32 H32 0.9500
C33 C34 1.384(4)
C33 C36 1.489(4)
C34 H34 0.9500
C37 C38 1.399(3)
C37 C42 1.400(3)
C37 B1 1.639(3)
C38 C39 1.395(3)
C38 H38 0.9500
C39 C40 1.387(4)
C39 C43 1.484(6)
C40 C41 1.394(4)
C40 H40 0.9500
C41 C42 1.393(3)
C41 C44 1.499(4)
C42 H42 0.9500
C45 C46 1.399(3)
C45 C50 1.405(3)
C45 B1 1.639(4)
C46 C47 1.382(4)
C46 H46 0.9500
C47 C48 1.393(3)
C47 C51 1.490(4)
C48 C49 1.395(4)
C48 H48 0.9500
C49 C50 1.385(4)
C49 C52 1.509(3)
C50 H50 0.9500
C53 C54 1.397(4)
C53 C58 1.401(4)
C53 B1 1.637(3)
C54 C55 1.396(4)
C54 H54 0.9500
C55 C56 1.387(4)
C55 C59 1.495(4)
C56 C57 1.383(4)
C56 H56 0.9500
C57 C58 1.397(3)
C57 C60 1.498(4)
C58 H58 0.9500

loop_
_geom_torsion_atom_site_label_1
_geom_torsion_atom_site_label_2
_geom_torsion_atom_site_label_3
_geom_torsion_atom_site_label_4
_geom_torsion
C3 O1 C2 C1 74.3(3)
Rh1 C1 C2 O1 -30.1(3)
C2 O1 C3 C4 -59.4(3)
C2 O1 C3 C5 110.6(2)
O1 C3 C4 C6 171.6(2)
C5 C3 C4 C6 3.3(4)
O1 C3 C4 Rh1 -0.4(4)
C5 C3 C4 Rh1 -168.7(2)
C25 O3 C5 O2 -6.0(4)
C25 O3 C5 C3 171.6(2)
C4 C3 C5 O2 143.3(3)
O1 C3 C5 O2 -26.1(4)
C4 C3 C5 O3 -34.3(4)
O1 C3 C5 O3 156.3(2)
C27 O5 C6 O4 -3.0(4)
C27 O5 C6 C4 -179.4(2)
C3 C4 C6 O4 110.2(3)
Rh1 C4 C6 O4 -77.5(3)
C3 C4 C6 O5 -73.5(3)
Rh1 C4 C6 O5 98.9(2)
C19 N1 C7 C8 161.4(2)
C13 N1 C7 C8 -71.7(3)
Rh1 N1 C7 C8 45.5(2)
C12 N2 C8 C9 2.6(4)
Rh1 N2 C8 C9 -172.9(2)
C12 N2 C8 C7 -177.2(2)
Rh1 N2 C8 C7 7.2(3)
N1 C7 C8 N2 -37.6(3)
N1 C7 C8 C9 142.5(2)
N2 C8 C9 C10 -1.3(4)
C7 C8 C9 C10 178.6(2)
C8 C9 C10 C11 -0.3(4)
C9 C10 C11 C12 0.5(4)
C8 N2 C12 C11 -2.4(4)
Rh1 N2 C12 C11 172.33(19)
C10 C11 C12 N2 0.9(4)
C19 N1 C13 C14 -97.7(2)
C7 N1 C13 C14 133.2(2)
Rh1 N1 C13 C14 20.7(2)
C18 N3 C14 C15 0.1(3)
Rh1 N3 C14 C15 -174.51(18)
C18 N3 C14 C13 -176.5(2)
Rh1 N3 C14 C13 8.9(3)
N1 C13 C14 N3 -20.2(3)
N1 C13 C14 C15 163.2(2)
N3 C14 C15 C16 -1.2(4)
C13 C14 C15 C16 175.3(2)
C14 C15 C16 C17 1.3(4)
C15 C16 C17 C18 -0.4(4)
C14 N3 C18 C17 0.9(3)
Rh1 N3 C18 C17 174.87(17)
C16 C17 C18 N3 -0.7(4)
C7 N1 C19 C20 -139.7(2)
C13 N1 C19 C20 94.6(2)
Rh1 N1 C19 C20 -26.0(2)
C24 N4 C20 C21 -1.1(3)
Rh1 N4 C20 C21 -177.95(19)
C24 N4 C20 C19 173.5(2)
Rh1 N4 C20 C19 -3.4(3)
N1 C19 C20 N4 21.1(3)
N1 C19 C20 C21 -164.3(2)
N4 C20 C21 C22 2.1(4)
C19 C20 C21 C22 -172.4(2)
C20 C21 C22 C23 -1.5(4)
C21 C22 C23 C24 -0.1(4)
C20 N4 C24 C23 -0.6(4)
Rh1 N4 C24 C23 175.77(19)
C22 C23 C24 N4 1.2(4)
C5 O3 C25 C26 -177.6(3)
C6 O5 C27 C28 -170.1(3)
C34 C29 C30 C31 -1.2(4)
B1 C29 C30 C31 167.0(3)
C29 C30 C31 C32 2.0(4)
C29 C30 C31 C35 -178.4(3)
C30 C31 C32 C33 -1.3(4)
C35 C31 C32 C33 179.1(3)
C31 C32 C33 C34 -0.2(4)
C31 C32 C33 C36 179.2(3)
C32 C33 C34 C29 0.9(4)
C36 C33 C34 C29 -178.5(3)
C30 C29 C34 C33 -0.2(4)
B1 C29 C34 C33 -168.5(2)
C32 C31 C35 F2 83.6(4)
C30 C31 C35 F2 -96.0(4)
C32 C31 C35 F1 -154.8(3)
C30 C31 C35 F1 25.6(4)
C32 C31 C35 F3 -37.0(4)
C30 C31 C35 F3 143.3(3)
C34 C33 C36 F6 -22.0(4)
C32 C33 C36 F6 158.6(3)
C34 C33 C36 F5 99.3(3)
C32 C33 C36 F5 -80.1(4)
C34 C33 C36 F4 -141.4(3)
C32 C33 C36 F4 39.2(4)
C42 C37 C38 C39 -1.7(3)
B1 C37 C38 C39 -176.3(2)
C37 C38 C39 C40 0.4(4)
C37 C38 C39 C43 177.1(3)
C37 C38 C39 C43A -175.0(3)
F8A C43A C39 C40 -119.4(4)
F9A C43A C39 C40 0.9(5)
F7A C43A C39 C40 119.1(4)
F8A C43A C39 C38 55.8(5)
F9A C43A C39 C38 176.1(4)
F7A C43A C39 C38 -65.7(4)
F8A C43A C39 C43 -160.4(17)
F9A C43A C39 C43 -40.1(14)
F7A C43A C39 C43 78.1(15)
C38 C39 C40 C41 0.9(4)
C43 C39 C40 C41 -176.1(2)
C43A C39 C40 C41 175.8(3)
C39 C40 C41 C42 -0.8(4)
C39 C40 C41 C44 178.0(2)
C40 C41 C42 C37 -0.6(4)
C44 C41 C42 C37 -179.4(2)
C38 C37 C42 C41 1.8(3)
B1 C37 C42 C41 176.6(2)
C40 C39 C43 F7 171.8(3)
C38 C39 C43 F7 -5.1(5)
C43A C39 C43 F7 -45.2(14)
C40 C39 C43 F8 -69.0(4)
C38 C39 C43 F8 114.0(4)
C43A C39 C43 F8 74.0(14)
C40 C39 C43 F9 51.2(4)
C38 C39 C43 F9 -125.7(3)
C43A C39 C43 F9 -165.7(16)
C42 C41 C44 F11A -20.2(9)
C40 C41 C44 F11A 161.0(9)
C42 C41 C44 F10 -169.6(4)
C40 C41 C44 F10 11.6(5)
C42 C41 C44 F12 64.7(4)
C40 C41 C44 F12 -114.1(4)
C42 C41 C44 F10A -146.0(7)
C40 C41 C44 F10A 35.1(7)
C42 C41 C44 F12A 100.9(9)
C40 C41 C44 F12A -77.9(9)
C42 C41 C44 F11 -51.4(4)
C40 C41 C44 F11 129.8(3)
C50 C45 C46 C47 0.1(4)
B1 C45 C46 C47 168.9(2)
C45 C46 C47 C48 -0.2(4)
C45 C46 C47 C51 -179.6(2)
C46 C47 C48 C49 -0.4(4)
C51 C47 C48 C49 178.9(3)
C47 C48 C49 C50 1.2(4)
C47 C48 C49 C52 -176.7(2)
C48 C49 C50 C45 -1.4(4)
C52 C49 C50 C45 176.5(2)
C46 C45 C50 C49 0.7(4)
B1 C45 C50 C49 -167.8(2)
C46 C47 C51 F15 155.8(3)
C48 C47 C51 F15 -23.6(4)
C46 C47 C51 F14 -81.2(3)
C48 C47 C51 F14 99.5(3)
C46 C47 C51 F13 36.5(4)
C48 C47 C51 F13 -142.9(3)
C50 C49 C52 F17A 153.1(9)
C48 C49 C52 F17A -29.0(9)
C50 C49 C52 F16A -84.2(9)
C48 C49 C52 F16A 93.7(10)
C50 C49 C52 F18A 33.8(9)
C48 C49 C52 F18A -148.2(9)
C50 C49 C52 F17 89.6(4)
C48 C49 C52 F17 -92.4(3)
C50 C49 C52 F16 -150.0(3)
C48 C49 C52 F16 27.9(4)
C50 C49 C52 F18 -31.1(4)
C48 C49 C52 F18 146.9(3)
C58 C53 C54 C55 -0.2(3)
B1 C53 C54 C55 -172.1(2)
C53 C54 C55 C56 0.5(3)
C53 C54 C55 C59 -177.8(2)
C54 C55 C56 C57 -0.2(3)
C59 C55 C56 C57 178.1(2)
C55 C56 C57 C58 -0.4(3)
C55 C56 C57 C60 -179.8(2)
C56 C57 C58 C53 0.8(3)
C60 C57 C58 C53 -179.9(2)
C54 C53 C58 C57 -0.4(3)
B1 C53 C58 C57 171.5(2)
C56 C55 C59 F20A -114.3(9)
C54 C55 C59 F20A 64.0(10)
C56 C55 C59 F19A 122.3(11)
C54 C55 C59 F19A -59.4(11)
C56 C55 C59 F20 -80.9(5)
C54 C55 C59 F20 97.4(4)
C56 C55 C59 F21 41.2(5)
C54 C55 C59 F21 -140.5(4)
C56 C55 C59 F21A 5.1(10)
C54 C55 C59 F21A -176.5(9)
C56 C55 C59 F19 161.0(3)
C54 C55 C59 F19 -20.7(4)
C56 C57 C60 F24 95.4(3)
C58 C57 C60 F24 -83.9(3)
C56 C57 C60 F23 -26.3(3)
C58 C57 C60 F23 154.3(2)
C56 C57 C60 F22 -144.9(2)
C58 C57 C60 F22 35.8(3)
C34 C29 B1 C53 -148.7(2)
C30 C29 B1 C53 43.7(3)
C34 C29 B1 C45 88.5(3)
C30 C29 B1 C45 -79.0(3)
C34 C29 B1 C37 -30.4(3)
C30 C29 B1 C37 162.1(2)
C54 C53 B1 C29 -148.2(2)
C58 C53 B1 C29 40.3(3)
C54 C53 B1 C45 -33.2(3)
C58 C53 B1 C45 155.3(2)
C54 C53 B1 C37 88.0(3)
C58 C53 B1 C37 -83.5(3)
C46 C45 B1 C29 -85.2(2)
C50 C45 B1 C29 82.8(3)
C46 C45 B1 C53 152.5(2)
C50 C45 B1 C53 -39.5(3)
C46 C45 B1 C37 35.6(3)
C50 C45 B1 C37 -156.5(2)
C38 C37 B1 C29 -36.4(3)
C42 C37 B1 C29 149.2(2)
C38 C37 B1 C53 87.5(3)
C42 C37 B1 C53 -86.9(3)
C38 C37 B1 C45 -149.3(2)
C42 C37 B1 C45 36.4(3)
